data_4336305
loop_
_publ_author_name
'Ahmad El-Hellani'
'Julien Monot'
'Shun Tang'
'R\'egis Guillot'
'Christophe Bour'
'Vincent Gandon'

_publ_contact_author_address
;Institut de Chimie Mol\'eculaire et des Mat\'eriaux d'Orsay,
ICMMO,
Universit\'e Paris-sud 11,
B\^atiment 420,
91405 Orsay cedex,
France.
;
_publ_contact_author_email vincent.gandon@u-psud.fr
_publ_contact_author_name 'Vincent Gandon'
_publ_section_title
;
 Relationship between Gallium Pyramidalization in L.GaCl3 Complexes and
 the Electronic Ligand Properties
;
_journal_name_full 'Inorganic Chemistry'
_journal_page_first 11493
_journal_page_last 11502
_journal_paper_doi 10.1021/ic401817g
_journal_volume 52
_journal_year 2013
_chemical_formula_moiety 'C37 H30 Cl3 Ga P2'
_chemical_formula_sum 'C37 H30 Cl3 Ga P2'
_chemical_formula_weight 712.62
_space_group_IT_number 14
_symmetry_cell_setting monoclinic
_symmetry_Int_Tables_number 14
_symmetry_space_group_name_Hall '-P 2ybc'
_symmetry_space_group_name_H-M 'P 1 21/c 1'
_atom_sites_solution_hydrogens geom
_atom_sites_solution_primary direct
_atom_sites_solution_secondary difmap
_audit_creation_method SHELXL-97
_cell_angle_alpha 90.00
_cell_angle_beta 109.4220(10)
_cell_angle_gamma 90.00
_cell_formula_units_Z 4
_cell_length_a 15.8249(8)
_cell_length_b 11.5094(6)
_cell_length_c 18.4355(8)
_cell_measurement_reflns_used 6806
_cell_measurement_temperature 100(1)
_cell_measurement_theta_max 36.81
_cell_measurement_theta_min 2.23
_cell_volume 3166.7(3)
_computing_cell_refinement 'Bruker SMART'
_computing_data_collection 'Bruker SMART'
_computing_data_reduction 'Bruker SAINT'
_computing_structure_refinement 'SHELXL-97 (Sheldrick, 1997)'
_computing_structure_solution 'SHELXS-97 (Sheldrick, 1990)'
_diffrn_ambient_temperature 100(1)
_diffrn_measured_fraction_theta_full 0.994
_diffrn_measured_fraction_theta_max 0.806
_diffrn_measurement_device_type 'CCD area detector'
_diffrn_measurement_method 'phi and omega scans'
_diffrn_radiation_monochromator graphite
_diffrn_radiation_probe x-ray
_diffrn_radiation_type MoK\a
_diffrn_radiation_wavelength 0.71073
_diffrn_reflns_av_R_equivalents 0.0292
_diffrn_reflns_av_sigmaI/netI 0.0388
_diffrn_reflns_limit_h_max 24
_diffrn_reflns_limit_h_min -26
_diffrn_reflns_limit_k_max 17
_diffrn_reflns_limit_k_min -14
_diffrn_reflns_limit_l_max 22
_diffrn_reflns_limit_l_min -31
_diffrn_reflns_number 39691
_diffrn_reflns_theta_full 26.00
_diffrn_reflns_theta_max 37.46
_diffrn_reflns_theta_min 1.36
_diffrn_source 'fine-focus sealed tube'
_diffrn_source_type 'kappa X8 APEX II Bruker ICMMO'
_exptl_absorpt_coefficient_mu 1.250
_exptl_absorpt_correction_T_max 0.8060
_exptl_absorpt_correction_T_min 0.6955
_exptl_absorpt_correction_type psi-scan
_exptl_absorpt_process_details SADABS
_exptl_crystal_colour colorless
_exptl_crystal_density_diffrn 1.495
_exptl_crystal_description bloc
_exptl_crystal_F_000 1456
_exptl_crystal_size_max 0.33
_exptl_crystal_size_mid 0.19
_exptl_crystal_size_min 0.19
_refine_diff_density_max 0.971
_refine_diff_density_min -0.518
_refine_diff_density_rms 0.087
_refine_ls_extinction_method none
_refine_ls_goodness_of_fit_ref 1.065
_refine_ls_hydrogen_treatment constr
_refine_ls_matrix_type full
_refine_ls_number_parameters 388
_refine_ls_number_reflns 13396
_refine_ls_number_restraints 0
_refine_ls_restrained_S_all 1.065
_refine_ls_R_factor_all 0.0496
_refine_ls_R_factor_gt 0.0331
_refine_ls_shift/su_max 0.001
_refine_ls_shift/su_mean 0.000
_refine_ls_structure_factor_coef Fsqd
_refine_ls_weighting_details 'calc w=1/[\s^2^(Fo^2^)+(0.0456P)^2^+0.6893P] where P=(Fo^2^+2Fc^2^)/3'
_refine_ls_weighting_scheme calc
_refine_ls_wR_factor_gt 0.0859
_refine_ls_wR_factor_ref 0.0908
_reflns_number_gt 10488
_reflns_number_total 13396
_reflns_threshold_expression >2sigma(I)
_cod_data_source_file ic401817g_si_001_2.cif
_cod_data_source_block 3-GaCl3
_cod_original_sg_symbol_H-M 'P 21/c'
_cod_database_code 4336305

loop_
_symmetry_equiv_pos_as_xyz
'x, y, z'
'-x, y+1/2, -z+1/2'
'-x, -y, -z'
'x, -y-1/2, z-1/2'

loop_
_atom_site_label
_atom_site_type_symbol
_atom_site_fract_x
_atom_site_fract_y
_atom_site_fract_z
_atom_site_U_iso_or_equiv
_atom_site_adp_type
_atom_site_occupancy
_atom_site_symmetry_multiplicity
_atom_site_calc_flag
_atom_site_refinement_flags
C1 C 0.27336(8) 0.92751(12) 0.19610(7) 0.0108(2) Uani 1 1 d .
C2 C 0.29176(8) 1.02615(12) 0.34629(7) 0.0110(2) Uani 1 1 d .
C3 C 0.26276(9) 0.94426(13) 0.38872(7) 0.0135(2) Uani 1 1 d .
H3 H 0.2145 0.8962 0.3640 0.016 Uiso 1 1 calc R
C4 C 0.30552(9) 0.93405(13) 0.46757(7) 0.0147(2) Uani 1 1 d .
H4 H 0.2862 0.8790 0.4955 0.018 Uiso 1 1 calc R
C5 C 0.37712(9) 1.00615(14) 0.50457(7) 0.0158(3) Uani 1 1 d .
H5 H 0.4060 0.9992 0.5573 0.019 Uiso 1 1 calc R
C6 C 0.40562(9) 1.08847(14) 0.46302(8) 0.0166(3) Uani 1 1 d .
H6 H 0.4535 1.1368 0.4881 0.020 Uiso 1 1 calc R
C7 C 0.36329(9) 1.09946(13) 0.38414(7) 0.0141(2) Uani 1 1 d .
H7 H 0.3825 1.1553 0.3566 0.017 Uiso 1 1 calc R
C8 C 0.11803(8) 1.01792(12) 0.23779(7) 0.0111(2) Uani 1 1 d .
C9 C 0.08244(9) 1.09221(13) 0.28049(7) 0.0148(2) Uani 1 1 d .
H9 H 0.1189 1.1476 0.3127 0.018 Uiso 1 1 calc R
C10 C -0.00679(9) 1.08362(14) 0.27506(8) 0.0163(3) Uani 1 1 d .
H10 H -0.0304 1.1345 0.3026 0.020 Uiso 1 1 calc R
C11 C -0.06111(9) 0.99887(14) 0.22844(8) 0.0176(3) Uani 1 1 d .
H11 H -0.1211 0.9934 0.2245 0.021 Uiso 1 1 calc R
C12 C -0.02555(9) 0.92246(14) 0.18790(8) 0.0179(3) Uani 1 1 d .
H12 H -0.0615 0.8647 0.1576 0.022 Uiso 1 1 calc R
C13 C 0.06388(9) 0.93212(13) 0.19251(7) 0.0140(2) Uani 1 1 d .
H13 H 0.0874 0.8809 0.1652 0.017 Uiso 1 1 calc R
C14 C 0.24661(9) 1.17905(12) 0.21361(7) 0.0118(2) Uani 1 1 d .
C15 C 0.17384(9) 1.25518(13) 0.18803(7) 0.0148(2) Uani 1 1 d .
H15 H 0.1168 1.2299 0.1846 0.018 Uiso 1 1 calc R
C16 C 0.18654(10) 1.36828(14) 0.16775(8) 0.0192(3) Uani 1 1 d .
H16 H 0.1378 1.4183 0.1507 0.023 Uiso 1 1 calc R
C17 C 0.27078(11) 1.40746(15) 0.17261(8) 0.0208(3) Uani 1 1 d .
H17 H 0.2788 1.4837 0.1594 0.025 Uiso 1 1 calc R
C18 C 0.34346(10) 1.33219(15) 0.19733(8) 0.0193(3) Uani 1 1 d .
H18 H 0.4003 1.3582 0.2007 0.023 Uiso 1 1 calc R
C19 C 0.33162(9) 1.21862(13) 0.21695(8) 0.0152(3) Uani 1 1 d .
H19 H 0.3804 1.1683 0.2324 0.018 Uiso 1 1 calc R
C20 C 0.18834(8) 0.81933(12) 0.04205(7) 0.0115(2) Uani 1 1 d .
C21 C 0.16669(8) 0.72054(12) 0.07595(7) 0.0130(2) Uani 1 1 d .
H21 H 0.1875 0.7127 0.1292 0.016 Uiso 1 1 calc R
C22 C 0.11375(9) 0.63333(13) 0.03014(8) 0.0159(3) Uani 1 1 d .
H22 H 0.1000 0.5673 0.0530 0.019 Uiso 1 1 calc R
C23 C 0.08164(9) 0.64475(14) -0.04935(8) 0.0169(3) Uani 1 1 d .
H23 H 0.0469 0.5862 -0.0796 0.020 Uiso 1 1 calc R
C24 C 0.10150(9) 0.74363(14) -0.08350(8) 0.0161(3) Uani 1 1 d .
H24 H 0.0791 0.7520 -0.1367 0.019 Uiso 1 1 calc R
C25 C 0.15494(9) 0.83048(13) -0.03826(7) 0.0140(2) Uani 1 1 d .
H25 H 0.1686 0.8963 -0.0615 0.017 Uiso 1 1 calc R
C26 C 0.36715(8) 0.92208(12) 0.08544(7) 0.0117(2) Uani 1 1 d .
C27 C 0.44217(8) 0.96784(13) 0.14184(7) 0.0147(2) Uani 1 1 d .
H27 H 0.4357 1.0050 0.1845 0.018 Uiso 1 1 calc R
C28 C 0.52653(9) 0.95802(14) 0.13452(8) 0.0184(3) Uani 1 1 d .
H28 H 0.5762 0.9904 0.1715 0.022 Uiso 1 1 calc R
C29 C 0.53648(10) 0.89996(15) 0.07213(9) 0.0206(3) Uani 1 1 d .
H29 H 0.5932 0.8904 0.0684 0.025 Uiso 1 1 calc R
C30 C 0.46221(10) 0.85606(14) 0.01530(9) 0.0194(3) Uani 1 1 d .
H30 H 0.4692 0.8188 -0.0271 0.023 Uiso 1 1 calc R
C31 C 0.37717(9) 0.86744(13) 0.02125(8) 0.0152(2) Uani 1 1 d .
H31 H 0.3273 0.8388 -0.0174 0.018 Uiso 1 1 calc R
C32 C 0.20562(8) 1.06351(12) 0.05133(7) 0.0117(2) Uani 1 1 d .
C33 C 0.11302(9) 1.07543(13) 0.03466(7) 0.0135(2) Uani 1 1 d .
H33 H 0.0806 1.0162 0.0475 0.016 Uiso 1 1 calc R
C34 C 0.06938(9) 1.17528(13) -0.00093(8) 0.0154(3) Uani 1 1 d .
H34 H 0.0080 1.1831 -0.0115 0.018 Uiso 1 1 calc R
C35 C 0.11748(10) 1.26344(14) -0.02073(8) 0.0177(3) Uani 1 1 d .
H35 H 0.0884 1.3307 -0.0441 0.021 Uiso 1 1 calc R
C36 C 0.20943(10) 1.25121(14) -0.00566(8) 0.0180(3) Uani 1 1 d .
H36 H 0.2414 1.3098 -0.0197 0.022 Uiso 1 1 calc R
C37 C 0.25328(9) 1.15176(13) 0.03031(7) 0.0149(2) Uani 1 1 d .
H37 H 0.3146 1.1439 0.0404 0.018 Uiso 1 1 calc R
P1 P 0.23474(2) 1.03196(3) 0.243440(17) 0.00954(6) Uani 1 1 d .
P2 P 0.25988(2) 0.93330(3) 0.099978(17) 0.00972(6) Uani 1 1 d .
Cl1 Cl 0.25302(2) 0.67699(3) 0.29505(2) 0.01795(7) Uani 1 1 d .
Cl2 Cl 0.39468(2) 0.67669(3) 0.184276(19) 0.01587(6) Uani 1 1 d .
Cl3 Cl 0.45728(2) 0.83574(3) 0.352964(18) 0.01765(7) Uani 1 1 d .
Ga Ga 0.340506(9) 0.792416(14) 0.253744(8) 0.01071(4) Uani 1 1 d .

loop_
_atom_site_aniso_label
_atom_site_aniso_U_11
_atom_site_aniso_U_22
_atom_site_aniso_U_33
_atom_site_aniso_U_23
_atom_site_aniso_U_13
_atom_site_aniso_U_12
C1 0.0113(5) 0.0111(6) 0.0103(5) 0.0005(4) 0.0040(4) 0.0002(4)
C2 0.0115(5) 0.0114(6) 0.0105(5) -0.0021(4) 0.0041(4) -0.0001(4)
C3 0.0139(5) 0.0143(7) 0.0129(5) -0.0008(4) 0.0053(4) -0.0019(5)
C4 0.0156(5) 0.0159(7) 0.0132(5) 0.0022(5) 0.0054(4) 0.0001(5)
C5 0.0163(6) 0.0173(7) 0.0121(5) 0.0000(5) 0.0025(4) 0.0008(5)
C6 0.0159(6) 0.0172(7) 0.0140(5) -0.0016(5) 0.0013(4) -0.0036(5)
C7 0.0144(5) 0.0140(7) 0.0132(5) -0.0006(4) 0.0036(4) -0.0031(5)
C8 0.0105(5) 0.0115(7) 0.0118(5) 0.0003(4) 0.0043(4) -0.0005(4)
C9 0.0151(5) 0.0146(7) 0.0154(5) -0.0019(5) 0.0061(4) -0.0011(5)
C10 0.0150(6) 0.0175(7) 0.0185(6) 0.0015(5) 0.0082(5) 0.0027(5)
C11 0.0109(5) 0.0228(8) 0.0203(6) 0.0033(5) 0.0069(4) -0.0008(5)
C12 0.0137(5) 0.0209(8) 0.0189(6) -0.0023(5) 0.0051(5) -0.0054(5)
C13 0.0132(5) 0.0146(7) 0.0148(5) -0.0018(5) 0.0056(4) -0.0025(5)
C14 0.0139(5) 0.0108(6) 0.0112(5) -0.0009(4) 0.0048(4) -0.0022(4)
C15 0.0154(5) 0.0148(7) 0.0145(5) 0.0009(5) 0.0054(4) 0.0002(5)
C16 0.0248(7) 0.0142(7) 0.0191(6) 0.0024(5) 0.0082(5) 0.0030(6)
C17 0.0294(7) 0.0136(8) 0.0210(6) -0.0004(5) 0.0104(6) -0.0057(6)
C18 0.0205(6) 0.0201(8) 0.0193(6) -0.0022(5) 0.0092(5) -0.0082(6)
C19 0.0140(5) 0.0171(7) 0.0154(5) -0.0017(5) 0.0060(4) -0.0026(5)
C20 0.0116(5) 0.0110(6) 0.0117(5) -0.0012(4) 0.0035(4) 0.0004(4)
C21 0.0116(5) 0.0131(7) 0.0136(5) 0.0004(4) 0.0031(4) 0.0012(4)
C22 0.0148(5) 0.0112(7) 0.0203(6) 0.0003(5) 0.0037(5) -0.0003(5)
C23 0.0143(5) 0.0149(7) 0.0190(6) -0.0052(5) 0.0021(5) -0.0002(5)
C24 0.0159(6) 0.0180(7) 0.0125(5) -0.0038(5) 0.0022(4) 0.0016(5)
C25 0.0154(5) 0.0143(7) 0.0115(5) 0.0000(4) 0.0034(4) 0.0010(5)
C26 0.0119(5) 0.0111(6) 0.0133(5) 0.0017(4) 0.0058(4) 0.0019(4)
C27 0.0117(5) 0.0167(7) 0.0156(5) 0.0006(5) 0.0047(4) 0.0010(5)
C28 0.0128(5) 0.0216(8) 0.0211(6) 0.0048(5) 0.0060(5) 0.0019(5)
C29 0.0169(6) 0.0212(8) 0.0283(7) 0.0068(6) 0.0136(5) 0.0056(5)
C30 0.0243(7) 0.0172(8) 0.0219(6) 0.0019(5) 0.0146(5) 0.0042(6)
C31 0.0193(6) 0.0124(7) 0.0158(5) 0.0009(5) 0.0085(5) 0.0018(5)
C32 0.0129(5) 0.0110(6) 0.0108(5) 0.0003(4) 0.0032(4) 0.0012(4)
C33 0.0127(5) 0.0138(7) 0.0129(5) -0.0006(4) 0.0030(4) -0.0004(4)
C34 0.0133(5) 0.0152(7) 0.0157(5) -0.0004(5) 0.0023(4) 0.0032(5)
C35 0.0217(6) 0.0135(7) 0.0154(6) 0.0022(5) 0.0028(5) 0.0033(5)
C36 0.0214(6) 0.0138(7) 0.0187(6) 0.0031(5) 0.0065(5) -0.0017(5)
C37 0.0152(5) 0.0145(7) 0.0153(5) 0.0015(5) 0.0056(4) -0.0007(5)
P1 0.00911(12) 0.00994(16) 0.00989(12) -0.00073(11) 0.00360(10) -0.00114(11)
P2 0.00990(13) 0.01006(17) 0.00924(12) -0.00007(11) 0.00323(10) 0.00017(11)
Cl1 0.01931(15) 0.01627(18) 0.02073(15) 0.00194(12) 0.00992(12) -0.00402(12)
Cl2 0.01873(14) 0.01286(16) 0.01751(13) -0.00083(11) 0.00803(11) 0.00202(12)
Cl3 0.01296(13) 0.02276(19) 0.01412(13) -0.00116(12) 0.00034(10) -0.00015(12)
Ga 0.01039(6) 0.01068(8) 0.01068(6) 0.00093(5) 0.00300(4) 0.00028(5)

loop_
_atom_type_symbol
_atom_type_description
_atom_type_scat_dispersion_real
_atom_type_scat_dispersion_imag
_atom_type_scat_source
C C 0.0031 0.0016 'International Tables Vol C Tables 4.2.6.8 and 6.1.1.4'
H H 0.0000 0.0000 'International Tables Vol C Tables 4.2.6.8 and 6.1.1.4'
P P 0.1023 0.0942 'International Tables Vol C Tables 4.2.6.8 and 6.1.1.4'
Cl Cl 0.1484 0.1585 'International Tables Vol C Tables 4.2.6.8 and 6.1.1.4'
Ga Ga 0.2307 1.6083 'International Tables Vol C Tables 4.2.6.8 and 6.1.1.4'

loop_
_geom_angle_atom_site_label_1
_geom_angle_atom_site_label_2
_geom_angle_atom_site_label_3
_geom_angle
P1 C1 P2 123.81(8)
P1 C1 Ga 119.74(6)
P2 C1 Ga 116.43(7)
C3 C2 C7 119.35(11)
C3 C2 P1 118.00(10)
C7 C2 P1 122.64(10)
C4 C3 C2 120.44(12)
C5 C4 C3 119.87(13)
C6 C5 C4 120.02(12)
C5 C6 C7 120.58(13)
C6 C7 C2 119.72(13)
C13 C8 C9 119.24(12)
C13 C8 P1 120.54(10)
C9 C8 P1 120.20(10)
C10 C9 C8 120.42(13)
C9 C10 C11 120.00(13)
C12 C11 C10 119.90(12)
C11 C12 C13 120.11(13)
C8 C13 C12 120.27(13)
C15 C14 C19 118.81(13)
C15 C14 P1 122.13(10)
C19 C14 P1 119.06(11)
C16 C15 C14 120.13(13)
C17 C16 C15 120.79(14)
C16 C17 C18 119.55(15)
C19 C18 C17 120.30(14)
C18 C19 C14 120.40(14)
C21 C20 C25 119.03(12)
C21 C20 P2 121.36(9)
C25 C20 P2 119.61(11)
C20 C21 C22 120.16(12)
C23 C22 C21 120.37(14)
C24 C23 C22 119.88(13)
C23 C24 C25 120.09(12)
C24 C25 C20 120.47(13)
C31 C26 C27 119.59(12)
C31 C26 P2 122.33(10)
C27 C26 P2 118.06(10)
C28 C27 C26 120.22(13)
C29 C28 C27 119.89(14)
C28 C29 C30 120.19(13)
C29 C30 C31 120.39(14)
C30 C31 C26 119.65(13)
C37 C32 C33 119.39(13)
C37 C32 P2 121.97(10)
C33 C32 P2 118.64(10)
C34 C33 C32 120.31(13)
C33 C34 C35 119.96(13)
C34 C35 C36 120.05(14)
C37 C36 C35 120.09(14)
C36 C37 C32 120.19(13)
C1 P1 C14 114.28(6)
C1 P1 C2 111.69(6)
C14 P1 C2 106.68(6)
C1 P1 C8 115.80(6)
C14 P1 C8 105.74(6)
C2 P1 C8 101.50(6)
C1 P2 C26 110.49(6)
C1 P2 C32 114.83(6)
C26 P2 C32 107.44(6)
C1 P2 C20 114.59(6)
C26 P2 C20 106.97(6)
C32 P2 C20 101.84(6)
C1 Ga Cl3 115.09(4)
C1 Ga Cl2 113.87(4)
Cl3 Ga Cl2 103.889(14)
C1 Ga Cl1 111.59(4)
Cl3 Ga Cl1 107.401(15)
Cl2 Ga Cl1 104.108(15)

loop_
_geom_bond_atom_site_label_1
_geom_bond_atom_site_label_2
_geom_bond_distance
C1 P1 1.7132(13)
C1 P2 1.7144(12)
C1 Ga 1.9811(13)
C2 C3 1.3963(19)
C2 C7 1.3981(18)
C2 P1 1.8100(12)
C3 C4 1.3895(18)
C4 C5 1.387(2)
C5 C6 1.385(2)
C6 C7 1.3898(18)
C8 C13 1.3895(19)
C8 C9 1.4009(19)
C8 P1 1.8221(13)
C9 C10 1.3854(18)
C10 C11 1.392(2)
C11 C12 1.389(2)
C12 C13 1.3937(18)
C14 C15 1.3983(19)
C14 C19 1.4021(18)
C14 P1 1.8090(14)
C15 C16 1.387(2)
C16 C17 1.382(2)
C17 C18 1.390(2)
C18 C19 1.386(2)
C20 C21 1.3939(19)
C20 C25 1.4026(17)
C20 P2 1.8272(14)
C21 C22 1.397(2)
C22 C23 1.3884(19)
C23 C24 1.386(2)
C24 C25 1.393(2)
C26 C31 1.3950(19)
C26 C27 1.3953(18)
C26 P2 1.8090(13)
C27 C28 1.3904(18)
C28 C29 1.384(2)
C29 C30 1.384(2)
C30 C31 1.392(2)
C32 C37 1.3946(19)
C32 C33 1.4005(18)
C32 P2 1.8099(14)
C33 C34 1.388(2)
C34 C35 1.388(2)
C35 C36 1.395(2)
C36 C37 1.388(2)
Cl1 Ga 2.2278(4)
Cl2 Ga 2.2090(4)
Cl3 Ga 2.1821(3)
